data_2203040
loop_
_publ_author_name
'Ryttersgaard, Carsten'
'Larsen, Sine'

_publ_section_title
;
 Bis(quininium) (<i>R</i>,<i>R</i>)-tartrate monohydrate
;
_journal_issue 1
_journal_name_full 'Acta Crystallographica Section E'
_journal_page_first o4
_journal_page_last o5
_journal_paper_doi 10.1107/S1600536803026849
_journal_volume 60
_journal_year 2004
_chemical_formula_iupac '2C20 H25 N2 O2 1+, C4 H4 O6 2-, H2 O'
_chemical_formula_moiety '2C20 H25 N2 O2 1+, C4 H4 O6 2-, H2 O'
_chemical_formula_sum 'C44 H56 N4 O11'
_chemical_formula_weight 816.94
_chemical_name_common 'Quininium (R,R)-tartrate hydrate'
_chemical_name_systematic
;
Quininium (R,R)-tartrate hydrate
;
_space_group_IT_number 5
_symmetry_cell_setting monoclinic
_symmetry_space_group_name_Hall 'C 2y'
_symmetry_space_group_name_H-M 'C 1 2 1'
_atom_sites_solution_hydrogens geom
_atom_sites_solution_primary direct
_atom_sites_solution_secondary difmap
_cell_angle_alpha 90.00
_cell_angle_beta 105.580(12)
_cell_angle_gamma 90.00
_cell_formula_units_Z 2
_cell_length_a 20.352(3)
_cell_length_b 6.6070(16)
_cell_length_c 15.501(2)
_cell_measurement_reflns_used 20
_cell_measurement_temperature 122(2)
_cell_measurement_theta_max 20.88
_cell_measurement_theta_min 17.77
_cell_volume 2007.8(6)
_computing_cell_refinement 'CAD-4 Software'
_computing_data_collection 'CAD-4 Software (Enraf-Nonius, 1989)'
_computing_data_reduction 'DREADD (Blessing 1989)'
_computing_molecular_graphics 'ORTEPIII (Burnett & Johnson, 1996)'
_computing_publication_material 'PLATON (Spek, 2003)'
_computing_structure_refinement 'SHELXL97 (Sheldrick, 1997)'
_computing_structure_solution 'SHELXS90 (Sheldrick, 1990)'
_diffrn_ambient_temperature 122(2)
_diffrn_measured_fraction_theta_full 0.999
_diffrn_measured_fraction_theta_max 0.999
_diffrn_measurement_device_type 'Enraf--Nonius CAD-4'
_diffrn_measurement_method \w--2\q
_diffrn_radiation_monochromator graphite
_diffrn_radiation_source 'fine-focus sealed tube'
_diffrn_radiation_type MoK\a
_diffrn_radiation_wavelength 0.71073
_diffrn_reflns_av_R_equivalents 0.0000
_diffrn_reflns_av_sigmaI/netI 0.0439
_diffrn_reflns_limit_h_max 27
_diffrn_reflns_limit_h_min -28
_diffrn_reflns_limit_k_max 9
_diffrn_reflns_limit_k_min 0
_diffrn_reflns_limit_l_max 21
_diffrn_reflns_limit_l_min 0
_diffrn_reflns_number 3165
_diffrn_reflns_theta_full 30.00
_diffrn_reflns_theta_max 30.00
_diffrn_reflns_theta_min 2.08
_diffrn_standards_decay_% 0
_diffrn_standards_interval_time 167
_diffrn_standards_number 5
_exptl_absorpt_coefficient_mu 0.097
_exptl_absorpt_correction_type none
_exptl_crystal_colour colourless
_exptl_crystal_density_diffrn 1.351
_exptl_crystal_density_meas ?
_exptl_crystal_density_method .
_exptl_crystal_description rod
_exptl_crystal_F_000 872
_exptl_crystal_size_max 0.33
_exptl_crystal_size_mid 0.15
_exptl_crystal_size_min 0.1
_refine_diff_density_max 0.531
_refine_diff_density_min -0.313
_refine_ls_extinction_method none
_refine_ls_goodness_of_fit_ref 1.094
_refine_ls_hydrogen_treatment constr
_refine_ls_matrix_type full
_refine_ls_number_parameters 318
_refine_ls_number_reflns 3165
_refine_ls_number_restraints 1
_refine_ls_restrained_S_all 1.094
_refine_ls_R_factor_all 0.0789
_refine_ls_R_factor_gt 0.0567
_refine_ls_shift/su_max 0.000
_refine_ls_shift/su_mean 0.000
_refine_ls_structure_factor_coef Fsqd
_refine_ls_weighting_details 'calc w = 1/[\s^2^(Fo^2^)+(0.0783P)^2^+1.2182P] where P = (Fo^2^+2Fc^2^)/3'
_refine_ls_weighting_scheme calc
_refine_ls_wR_factor_gt 0.1389
_refine_ls_wR_factor_ref 0.1540
_reflns_number_gt 2533
_reflns_number_total 3165
_reflns_threshold_expression I>2\s(I)
_cod_data_source_file bt6358.cif
_cod_data_source_block I
_cod_original_sg_symbol_H-M 'C 2'
_cod_database_code 2203040
_cod_database_fobs_code 2203040

loop_
_symmetry_equiv_pos_as_xyz
'x, y, z'
'-x, y, -z'
'x+1/2, y+1/2, z'
'-x+1/2, y+1/2, -z'

loop_
_atom_site_label
_atom_site_fract_x
_atom_site_fract_y
_atom_site_fract_z
_atom_site_U_iso_or_equiv
_atom_site_adp_type
_atom_site_calc_flag
_atom_site_refinement_flags
_atom_site_occupancy
_atom_site_type_symbol
C9 0.18180(13) 0.9337(5) 0.33213(18) 0.0194(6) Uani d . 1 C
C10 0.14622(13) 0.7789(5) 0.36554(18) 0.0187(5) Uani d . 1 C
C11 0.11555(13) 0.6091(5) 0.3151(2) 0.0209(6) Uani d . 1 C
H11 0.1168 0.5949 0.2546 0.031 Uiso calc R 1 H
C12 0.08387(14) 0.4644(5) 0.3537(2) 0.0241(6) Uani d . 1 C
O12 0.05138(11) 0.2980(4) 0.31149(18) 0.0327(6) Uani d . 1 O
C30 0.05027(17) 0.2728(7) 0.2204(3) 0.0356(8) Uani d . 1 C
H30A 0.0276 0.1449 0.1981 0.053 Uiso calc R 1 H
H30B 0.0971 0.2705 0.2149 0.053 Uiso calc R 1 H
H30C 0.0253 0.3853 0.1852 0.053 Uiso calc R 1 H
C13 0.08274(16) 0.4826(6) 0.4446(2) 0.0308(8) Uani d . 1 C
H13 0.0624 0.3791 0.4714 0.046 Uiso calc R 1 H
C14 0.11048(16) 0.6469(6) 0.4933(2) 0.0291(7) Uani d . 1 C
H14 0.1082 0.6588 0.5535 0.044 Uiso calc R 1 H
C15 0.14269(14) 0.8008(5) 0.45617(19) 0.0219(6) Uani d . 1 C
N1 0.16878(13) 0.9619(5) 0.50904(17) 0.0268(6) Uani d . 1 N
C16 0.19905(15) 1.1021(6) 0.4739(2) 0.0268(7) Uani d . 1 C
H16 0.2164 1.2172 0.5095 0.040 Uiso calc R 1 H
C17 0.20764(14) 1.0934(5) 0.3865(2) 0.0229(6) Uani d . 1 C
H17 0.2313 1.1985 0.3656 0.034 Uiso calc R 1 H
C18 0.19330(14) 0.9177(5) 0.23914(18) 0.0187(5) Uani d . 1 C
H18 0.1504 0.8696 0.1958 0.028 Uiso calc R 1 H
O18 0.21139(13) 1.1092(4) 0.21086(17) 0.0310(5) Uani d . 1 O
H180 0.1866 1.1348 0.1593 0.047 Uiso calc R 1 H
C19 0.25032(13) 0.7616(5) 0.24337(17) 0.0175(5) Uani d . 1 C
H19 0.2392 0.6387 0.2744 0.026 Uiso calc R 1 H
C20 0.32169(13) 0.8335(5) 0.29603(19) 0.0204(6) Uani d . 1 C
H20A 0.3206 0.9805 0.3080 0.031 Uiso calc R 1 H
H20B 0.3358 0.7620 0.3542 0.031 Uiso calc R 1 H
C21 0.37298(14) 0.7903(5) 0.2417(2) 0.0222(6) Uani d . 1 C
H21 0.4199 0.8284 0.2777 0.033 Uiso calc R 1 H
C22 0.35293(18) 0.9177(6) 0.1562(2) 0.0332(8) Uani d . 1 C
H22A 0.3525 1.0629 0.1718 0.050 Uiso calc R 1 H
H22B 0.3866 0.8981 0.1213 0.050 Uiso calc R 1 H
C23 0.28226(18) 0.8535(6) 0.1005(2) 0.0295(7) Uani d . 1 C
H23A 0.2516 0.9725 0.0881 0.044 Uiso calc R 1 H
H23B 0.2854 0.7971 0.0426 0.044 Uiso calc R 1 H
N2 0.25376(13) 0.6965(5) 0.15074(16) 0.0221(5) Uani d . 1 N
H2 0.2115 0.6636 0.1181 0.033 Uiso calc R 1 H
C24 0.29815(16) 0.5108(5) 0.1616(2) 0.0246(6) Uani d . 1 C
H24A 0.2987 0.4581 0.1020 0.037 Uiso calc R 1 H
H24B 0.2796 0.4040 0.1932 0.037 Uiso calc R 1 H
C25 0.37159(15) 0.5663(5) 0.2159(2) 0.0211(6) Uani d . 1 C
H25 0.4024 0.5481 0.1759 0.032 Uiso calc R 1 H
C26 0.39698(16) 0.4332(6) 0.2957(2) 0.0270(7) Uani d . 1 C
H26 0.3694 0.4189 0.3360 0.040 Uiso calc R 1 H
C27 0.4555(2) 0.3341(8) 0.3139(3) 0.0529(13) Uani d . 1 C
H27A 0.4843 0.3454 0.2749 0.079 Uiso calc R 1 H
H27B 0.4689 0.2517 0.3658 0.079 Uiso calc R 1 H
C4 0.0914(4) 0.6847(13) 0.0115(4) 0.0207(13) Uani d P 0.50 C
O5 0.1234(2) 0.7866(10) -0.0298(3) 0.0365(12) Uani d P 0.50 O
O6 0.1169(2) 0.5887(8) 0.0840(3) 0.0275(10) Uani d P 0.50 O
C3 0.0142(3) 0.6753(13) -0.0274(4) 0.0212(12) Uani d P 0.50 C
O4 -0.0045(2) 0.7580(9) -0.1140(3) 0.0299(11) Uani d P 0.50 O
C2 -0.0219(4) 0.794(2) 0.0308(5) 0.038(2) Uani d P 0.50 C
O3 0.0046(3) 0.9953(13) 0.0461(5) 0.066(2) Uani d P 0.50 O
C1 -0.0991(4) 0.806(2) -0.0136(5) 0.037(2) Uani d P 0.50 C
O2 -0.1308(3) 0.6413(12) -0.0364(5) 0.0445(17) Uani d P 0.50 O
O1 -0.1235(3) 0.9845(13) -0.0262(5) 0.057(2) Uani d P 0.50 O
O70 0.1341(3) 0.2168(9) 0.0543(3) 0.0344(12) Uani d P 0.50 O

loop_
_atom_site_aniso_label
_atom_site_aniso_U_11
_atom_site_aniso_U_22
_atom_site_aniso_U_33
_atom_site_aniso_U_12
_atom_site_aniso_U_13
_atom_site_aniso_U_23
C9 0.0141(11) 0.0231(15) 0.0213(12) 0.0039(11) 0.0054(9) 0.0067(12)
C10 0.0129(10) 0.0222(14) 0.0214(12) 0.0026(11) 0.0052(9) 0.0039(12)
C11 0.0138(11) 0.0227(15) 0.0272(14) -0.0001(11) 0.0074(10) 0.0029(13)
C12 0.0144(11) 0.0217(16) 0.0373(16) 0.0019(12) 0.0086(11) 0.0075(13)
O12 0.0223(10) 0.0266(13) 0.0494(14) -0.0038(11) 0.0097(10) 0.0034(12)
C30 0.0247(14) 0.0289(18) 0.052(2) -0.0070(15) 0.0076(14) -0.0070(17)
C13 0.0256(14) 0.0322(19) 0.0397(18) 0.0076(14) 0.0176(13) 0.0197(16)
C14 0.0255(14) 0.036(2) 0.0289(15) 0.0098(15) 0.0125(12) 0.0103(15)
C15 0.0185(12) 0.0267(17) 0.0205(12) 0.0081(13) 0.0053(10) 0.0054(12)
N1 0.0232(12) 0.0362(17) 0.0213(11) 0.0087(12) 0.0066(9) -0.0012(12)
C16 0.0221(13) 0.0322(18) 0.0243(14) 0.0066(14) 0.0029(11) -0.0080(14)
C17 0.0175(12) 0.0245(16) 0.0270(14) 0.0028(12) 0.0067(11) -0.0005(13)
C18 0.0166(11) 0.0206(14) 0.0195(12) 0.0002(11) 0.0058(9) 0.0034(12)
O18 0.0369(12) 0.0225(12) 0.0398(13) 0.0056(11) 0.0209(11) 0.0116(11)
C19 0.0162(11) 0.0202(14) 0.0158(11) 0.0028(11) 0.0038(9) 0.0011(11)
C20 0.0152(11) 0.0250(15) 0.0193(12) -0.0008(11) 0.0017(9) -0.0027(12)
C21 0.0156(11) 0.0251(16) 0.0263(14) -0.0001(12) 0.0066(10) -0.0007(13)
C22 0.0386(17) 0.0271(18) 0.0399(18) -0.0003(16) 0.0213(14) 0.0076(16)
C23 0.0398(17) 0.0303(18) 0.0211(14) 0.0113(15) 0.0131(13) 0.0060(14)
N2 0.0195(11) 0.0267(14) 0.0169(11) 0.0047(11) -0.0007(9) -0.0040(10)
C24 0.0264(14) 0.0213(15) 0.0244(14) 0.0034(13) 0.0036(11) -0.0036(12)
C25 0.0192(12) 0.0230(15) 0.0243(13) 0.0047(12) 0.0111(11) 0.0032(12)
C26 0.0234(13) 0.0293(17) 0.0277(14) 0.0033(14) 0.0058(11) 0.0005(14)
C27 0.0367(19) 0.062(3) 0.062(3) 0.023(2) 0.0178(19) 0.031(3)
C4 0.021(3) 0.019(3) 0.020(3) -0.004(3) 0.002(2) -0.007(3)
O5 0.022(2) 0.053(4) 0.034(2) -0.009(3) 0.007(2) 0.012(3)
O6 0.026(2) 0.034(3) 0.017(2) -0.007(2) -0.0032(18) 0.004(2)
C3 0.021(3) 0.024(3) 0.015(3) -0.004(3) -0.002(2) -0.002(3)
O4 0.026(2) 0.043(3) 0.019(2) 0.000(2) 0.0036(16) 0.010(2)
C2 0.020(3) 0.069(7) 0.025(3) -0.006(4) 0.004(3) -0.011(4)
O3 0.025(2) 0.092(6) 0.078(4) -0.013(3) 0.007(3) -0.070(4)
C1 0.020(3) 0.071(8) 0.019(3) -0.008(4) 0.004(3) -0.003(4)
O2 0.022(3) 0.064(5) 0.038(3) -0.014(3) -0.008(2) 0.021(3)
O1 0.023(3) 0.081(6) 0.066(4) -0.001(3) 0.007(3) -0.042(4)
O70 0.041(3) 0.037(3) 0.024(2) -0.002(2) 0.006(2) 0.015(2)

loop_
_atom_type_symbol
_atom_type_description
_atom_type_scat_dispersion_real
_atom_type_scat_dispersion_imag
_atom_type_scat_source
C C 0.0033 0.0016 'International Tables Vol C Tables 4.2.6.8 and 6.1.1.4'
H H 0.0000 0.0000 'International Tables Vol C Tables 4.2.6.8 and 6.1.1.4'
O O 0.0106 0.0060 'International Tables Vol C Tables 4.2.6.8 and 6.1.1.4'
N N 0.0061 0.0033 'International Tables Vol C Tables 4.2.6.8 and 6.1.1.4'

loop_
_geom_angle_atom_site_label_1
_geom_angle_atom_site_label_2
_geom_angle_atom_site_label_3
_geom_angle_site_symmetry_1
_geom_angle_site_symmetry_3
_geom_angle
C17 C9 C10 . . 118.6(3)
C17 C9 C18 . . 120.4(3)
C10 C9 C18 . . 121.0(3)
C11 C10 C9 . . 124.0(3)
C11 C10 C15 . . 119.4(3)
C9 C10 C15 . . 116.6(3)
C12 C11 C10 . . 120.0(3)
C12 C11 H11 . . 120.0
C10 C11 H11 . . 120.0
O12 C12 C11 . . 125.3(3)
O12 C12 C13 . . 114.3(3)
C11 C12 C13 . . 120.4(3)
C12 O12 C30 . . 116.9(3)
O12 C30 H30A . . 109.5
O12 C30 H30B . . 109.5
H30A C30 H30B . . 109.5
O12 C30 H30C . . 109.5
H30A C30 H30C . . 109.5
H30B C30 H30C . . 109.5
C14 C13 C12 . . 120.3(3)
C14 C13 H13 . . 119.8
C12 C13 H13 . . 119.8
C13 C14 C15 . . 121.3(3)
C13 C14 H14 . . 119.4
C15 C14 H14 . . 119.4
N1 C15 C14 . . 117.8(3)
N1 C15 C10 . . 123.7(3)
C14 C15 C10 . . 118.5(3)
C16 N1 C15 . . 117.0(3)
N1 C16 C17 . . 124.3(3)
N1 C16 H16 . . 117.9
C17 C16 H16 . . 117.9
C9 C17 C16 . . 119.8(3)
C9 C17 H17 . . 120.1
C16 C17 H17 . . 120.1
O18 C18 C9 . . 110.4(3)
O18 C18 C19 . . 110.8(2)
C9 C18 C19 . . 108.1(2)
O18 C18 H18 . . 109.2
C9 C18 H18 . . 109.2
C19 C18 H18 . . 109.2
C18 O18 H180 . . 109.5
N2 C19 C20 . . 108.2(2)
N2 C19 C18 . . 112.0(2)
C20 C19 C18 . . 114.1(3)
N2 C19 H19 . . 107.4
C20 C19 H19 . . 107.4
C18 C19 H19 . . 107.4
C21 C20 C19 . . 109.7(2)
C21 C20 H20A . . 109.7
C19 C20 H20A . . 109.7
C21 C20 H20B . . 109.7
C19 C20 H20B . . 109.7
H20A C20 H20B . . 108.2
C22 C21 C25 . . 108.9(3)
C22 C21 C20 . . 108.1(3)
C25 C21 C20 . . 110.9(3)
C22 C21 H21 . . 109.7
C25 C21 H21 . . 109.7
C20 C21 H21 . . 109.7
C23 C22 C21 . . 109.2(3)
C23 C22 H22A . . 109.8
C21 C22 H22A . . 109.8
C23 C22 H22B . . 109.8
C21 C22 H22B . . 109.8
H22A C22 H22B . . 108.3
N2 C23 C22 . . 109.6(3)
N2 C23 H23A . . 109.8
C22 C23 H23A . . 109.8
N2 C23 H23B . . 109.8
C22 C23 H23B . . 109.8
H23A C23 H23B . . 108.2
C23 N2 C24 . . 108.4(2)
C23 N2 C19 . . 114.6(3)
C24 N2 C19 . . 107.7(2)
C23 N2 H2 . . 108.6
C24 N2 H2 . . 108.6
C19 N2 H2 . . 108.6
N2 C24 C25 . . 109.2(3)
N2 C24 H24A . . 109.8
C25 C24 H24A . . 109.8
N2 C24 H24B . . 109.8
C25 C24 H24B . . 109.8
H24A C24 H24B . . 108.3
C26 C25 C21 . . 112.0(3)
C26 C25 C24 . . 112.3(3)
C21 C25 C24 . . 108.6(2)
C26 C25 H25 . . 107.9
C21 C25 H25 . . 107.9
C24 C25 H25 . . 107.9
C27 C26 C25 . . 124.0(3)
C27 C26 H26 . . 118.0
C25 C26 H26 . . 118.0
C26 C27 H27A . . 120.0
C26 C27 H27B . . 120.0
H27A C27 H27B . . 120.0
O5 C4 O6 . . 125.8(7)
O5 C4 C3 . . 116.7(7)
O6 C4 C3 . . 117.4(6)
O2 O6 C4 2 . 41.3(5)
O2 O6 C1 2 2 42.6(5)
C4 O6 C1 . 2 24.5(4)
O4 C3 C2 . . 108.4(6)
O4 C3 C4 . . 110.3(6)
C2 C3 C4 . . 110.7(5)
C2 O4 C3 2 . 34.5(5)
O4 C2 O3 2 . 88.2(6)
O4 C2 C3 2 . 111.3(7)
O3 C2 C3 . . 110.9(6)
O4 C2 C1 2 . 124.2(6)
O3 C2 C1 . . 108.5(10)
C3 C2 C1 . . 111.0(6)
O4 C2 O3 2 2 132.1(7)
O3 C2 O3 . 2 47.2(7)
C3 C2 O3 . 2 77.7(5)
C1 C2 O3 . 2 91.3(7)
O3 O3 C2 2 . 83.7(5)
O3 O3 C2 2 2 49.1(4)
C2 O3 C2 . 2 50.5(6)
O2 C1 O1 . . 127.2(7)
O2 C1 C2 . . 117.4(11)
O1 C1 C2 . . 115.4(9)
O2 C1 O6 . 2 29.6(4)
O1 C1 O6 . 2 130.2(6)
C2 C1 O6 . 2 104.2(8)
O6 O2 C1 2 . 107.7(8)
C1 O1 O70 . 2_565 162.0(7)

loop_
_geom_bond_atom_site_label_1
_geom_bond_atom_site_label_2
_geom_bond_site_symmetry_2
_geom_bond_distance
C9 C17 . 1.365(5)
C9 C10 . 1.428(4)
C9 C18 . 1.525(4)
C10 C11 . 1.413(4)
C10 C15 . 1.433(4)
C11 C12 . 1.377(4)
C11 H11 . 0.9500
C12 O12 . 1.357(4)
C12 C13 . 1.420(5)
O12 C30 . 1.416(5)
C30 H30A . 0.9800
C30 H30B . 0.9800
C30 H30C . 0.9800
C13 C14 . 1.356(6)
C13 H13 . 0.9500
C14 C15 . 1.413(5)
C14 H14 . 0.9500
C15 N1 . 1.361(5)
N1 C16 . 1.309(5)
C16 C17 . 1.414(4)
C16 H16 . 0.9500
C17 H17 . 0.9500
C18 O18 . 1.420(4)
C18 C19 . 1.541(4)
C18 H18 . 1.0000
O18 H180 . 0.8400
C19 N2 . 1.518(4)
C19 C20 . 1.538(4)
C19 H19 . 1.0000
C20 C21 . 1.533(4)
C20 H20A . 0.9900
C20 H20B . 0.9900
C21 C22 . 1.530(5)
C21 C25 . 1.532(5)
C21 H21 . 1.0000
C22 C23 . 1.526(5)
C22 H22A . 0.9900
C22 H22B . 0.9900
C23 N2 . 1.504(5)
C23 H23A . 0.9900
C23 H23B . 0.9900
N2 C24 . 1.506(4)
N2 H2 . 0.9000
C24 C25 . 1.550(4)
C24 H24A . 0.9900
C24 H24B . 0.9900
C25 C26 . 1.493(5)
C25 H25 . 1.0000
C26 C27 . 1.322(5)
C26 H26 . 0.9500
C27 H27A . 0.9500
C27 H27B . 0.9500
C4 O5 . 1.229(9)
C4 O6 . 1.274(9)
C4 C3 . 1.526(10)
O6 O2 2 0.926(8)
O6 C1 2 1.783(13)
C3 O4 . 1.404(8)
C3 C2 . 1.524(10)
O4 C2 2 1.279(9)
C2 O4 2 1.279(9)
C2 O3 . 1.430(15)
C2 C1 . 1.539(11)
C2 O3 2 1.881(13)
O3 O3 2 1.390(14)
O3 C2 2 1.881(13)
C1 O2 . 1.268(13)
C1 O1 . 1.272(16)
C1 O6 2 1.783(13)
O2 O6 2 0.926(8)
O1 O70 2_565 1.594(11)
O70 O1 2_545 1.594(11)

loop_
_geom_hbond_atom_site_label_D
_geom_hbond_atom_site_label_H
_geom_hbond_atom_site_label_A
_geom_hbond_site_symmetry_A
_geom_hbond_distance_DH
_geom_hbond_distance_HA
_geom_hbond_distance_DA
_geom_hbond_angle_DHA
_geom_hbond_publ_flag
N2 H2 O6 1_555 0.90 1.92 2.790(7) 163 yes
N2 H2 O2 2_555 0.90 1.78 2.662(9) 167 yes
O18 H180 O70 1_565 0.84 1.78 2.618(7) 174 yes
O18 H180 O1 2_555 0.84 2.32 3.053(8) 143 yes

loop_
_geom_torsion_atom_site_label_1
_geom_torsion_atom_site_label_2
_geom_torsion_atom_site_label_3
_geom_torsion_atom_site_label_4
_geom_torsion_site_symmetry_1
_geom_torsion_site_symmetry_4
_geom_torsion
C17 C9 C10 C11 . . 178.2(3)
C18 C9 C10 C11 . . -4.2(4)
C17 C9 C10 C15 . . -2.3(4)
C18 C9 C10 C15 . . 175.4(2)
C9 C10 C11 C12 . . 178.2(3)
C15 C10 C11 C12 . . -1.3(4)
C10 C11 C12 O12 . . 178.3(3)
C10 C11 C12 C13 . . -1.1(4)
C11 C12 O12 C30 . . 0.0(4)
C13 C12 O12 C30 . . 179.4(3)
O12 C12 C13 C14 . . -176.8(3)
C11 C12 C13 C14 . . 2.7(4)
C12 C13 C14 C15 . . -1.7(5)
C13 C14 C15 N1 . . 179.4(3)
C13 C14 C15 C10 . . -0.7(4)
C11 C10 C15 N1 . . -177.9(3)
C9 C10 C15 N1 . . 2.5(4)
C11 C10 C15 C14 . . 2.2(4)
C9 C10 C15 C14 . . -177.4(3)
C14 C15 N1 C16 . . 179.3(3)
C10 C15 N1 C16 . . -0.6(4)
C15 N1 C16 C17 . . -1.7(4)
C10 C9 C17 C16 . . 0.3(4)
C18 C9 C17 C16 . . -177.4(3)
N1 C16 C17 C9 . . 1.9(5)
C17 C9 C18 O18 . . -19.2(4)
C10 C9 C18 O18 . . 163.3(2)
C17 C9 C18 C19 . . 102.2(3)
C10 C9 C18 C19 . . -75.4(3)
O18 C18 C19 N2 . . -72.9(3)
C9 C18 C19 N2 . . 166.0(2)
O18 C18 C19 C20 . . 50.5(3)
C9 C18 C19 C20 . . -70.6(3)
N2 C19 C20 C21 . . -7.0(4)
C18 C19 C20 C21 . . -132.4(3)
C19 C20 C21 C22 . . 64.3(4)
C19 C20 C21 C25 . . -54.9(3)
C25 C21 C22 C23 . . 58.1(3)
C20 C21 C22 C23 . . -62.3(4)
C21 C22 C23 N2 . . 3.8(4)
C22 C23 N2 C24 . . -64.3(3)
C22 C23 N2 C19 . . 56.1(3)
C20 C19 N2 C23 . . -53.9(3)
C18 C19 N2 C23 . . 72.8(3)
C20 C19 N2 C24 . . 66.9(3)
C18 C19 N2 C24 . . -166.4(2)
C23 N2 C24 C25 . . 60.9(3)
C19 N2 C24 C25 . . -63.7(3)
C22 C21 C25 C26 . . 174.6(2)
C20 C21 C25 C26 . . -66.6(3)
C22 C21 C25 C24 . . -60.8(3)
C20 C21 C25 C24 . . 57.9(3)
N2 C24 C25 C26 . . 125.8(3)
N2 C24 C25 C21 . . 1.4(3)
C21 C25 C26 C27 . . -109.9(5)
C24 C25 C26 C27 . . 127.7(4)
O5 C4 O6 O2 . 2 -21.2(9)
C3 C4 O6 O2 . 2 159.6(11)
O5 C4 O6 C1 . 2 57.7(10)
C3 C4 O6 C1 . 2 -121.4(14)
O5 C4 C3 O4 . . 10.9(10)
O6 C4 C3 O4 . . -169.8(7)
O5 C4 C3 C2 . . -109.1(8)
O6 C4 C3 C2 . . 70.1(9)
C2 C3 O4 C2 . 2 56.9(10)
C4 C3 O4 C2 . 2 -64.5(8)
O4 C3 C2 O4 . 2 -165.1(8)
C4 C3 C2 O4 . 2 -43.9(9)
O4 C3 C2 O3 . . -68.6(7)
C4 C3 C2 O3 . . 52.6(8)
O4 C3 C2 C1 . . 52.2(9)
C4 C3 C2 C1 . . 173.3(10)
O4 C3 C2 O3 . 2 -34.4(5)
C4 C3 C2 O3 . 2 86.7(6)
O4 C2 O3 O3 2 2 160.5(6)
C3 C2 O3 O3 . 2 48.4(6)
C1 C2 O3 O3 . 2 -73.8(7)
O4 C2 O3 C2 2 2 120.2(8)
C3 C2 O3 C2 . 2 8.1(4)
C1 C2 O3 C2 . 2 -114.2(8)
O3 C2 O3 C2 2 2 -40.3(6)
O4 C2 C1 O2 2 . -82.7(13)
O3 C2 C1 O2 . . 176.4(7)
C3 C2 C1 O2 . . 54.3(10)
O3 C2 C1 O2 2 . 131.6(7)
O4 C2 C1 O1 2 . 99.8(13)
O3 C2 C1 O1 . . -1.0(9)
C3 C2 C1 O1 . . -123.2(8)
O3 C2 C1 O1 2 . -45.9(8)
O4 C2 C1 O6 2 2 -111.2(11)
O3 C2 C1 O6 . 2 147.9(6)
C3 C2 C1 O6 . 2 25.8(9)
O3 C2 C1 O6 2 2 103.1(6)
O1 C1 O2 O6 . 2 107.8(10)
C2 C1 O2 O6 . 2 -69.4(9)
O2 C1 O1 O70 . 2_565 -129.3(18)
C2 C1 O1 O70 . 2_565 48(2)
O6 C1 O1 O70 2 2_565 -91(2)
